data_4030719
loop_
_publ_author_name
'Seguin, L.'
'Gerand, B.'
'Nowogrocki, G.'

_publ_section_title
;
 Structure of an hydrated tetrapropylammonium polytungstate
 H3W12O40[N(C3H7)4]5.2H2O
;
_journal_name_full 'European Journal of Solid State and Inorganic Chemistry'
_journal_page_first 181
_journal_page_last 194
_journal_volume 32
_journal_year 1995
_chemical_formula_sum 'C60 H147 N5 O42 W12'
_chemical_formula_weight 3816.89
_space_group_IT_number 88
_symmetry_cell_setting tetragonal
_symmetry_Int_Tables_number 88
_symmetry_space_group_name_Hall '-I 4ad'
_symmetry_space_group_name_H-M 'I 41/a :2'
_cell_angle_alpha 90
_cell_angle_beta 90
_cell_angle_gamma 90
_cell_formula_units_Z 8
_cell_length_a 20.24(1)
_cell_length_b 20.24(1)
_cell_length_c 46.88(3)
_cell_volume 19205(18)
_diffrn_ambient_temperature 298
_diffrn_radiation_probe x-ray
_diffrn_radiation_type MoK\a
_diffrn_radiation_wavelength 0.71069
_exptl_absorpt_coefficient_mu 15.5
_exptl_crystal_density_diffrn 2.75
_refine_ls_number_parameters 369
_refine_ls_number_reflns 2907
_refine_ls_R_factor_gt 0.039
_refine_ls_wR_factor_gt 0.039
_cod_data_source_file EJSSIC-1995-32-181-194.cif
_cod_data_source_block H3W12O40
_cod_depositor_comments
;
x atomic coordinate of C10 changed from 0.341 to 0.241
(guessed...)
;
_cod_original_cell_volume 19205(23)
_cod_original_sg_symbol_H-M 'I 41/a'
_cod_database_code 4030719

loop_
_symmetry_equiv_pos_site_id
_symmetry_equiv_pos_as_xyz
1 x,y,z
2 3/4-y,1/4+x,1/4+z
3 1/2-x,-y,1/2+z
4 3/4+y,3/4-x,3/4+z
5 -x,-y,-z
6 1/4+y,3/4-x,3/4-z
7 1/2+x,y,1/2-z
8 1/4-y,1/4+x,1/4-z
9 1/2+x,1/2+y,1/2+z
10 1/4-y,3/4+x,3/4+z
11 -x,1/2-y,z
12 1/4+y,1/4-x,1/4+z
13 1/2-x,1/2-y,1/2-z
14 3/4+y,1/4-x,1/4-z
15 x,1/2+y,-z
16 3/4-y,3/4+x,3/4-z

loop_
_atom_site_label
_atom_site_type_symbol
_atom_site_thermal_displace_type
_atom_site_fract_x
_atom_site_fract_y
_atom_site_fract_z
_atom_site_occupancy
_atom_site_U_iso_or_equiv
W1 W Uiso 0.67176(5) 0.27639(6) 0.11088(2) 1.000 0.0304(5)
W2 W Uiso 0.57833(6) 0.34352(6) 0.06045(3) 1.000 0.0333(5)
W3 W Uiso 0.60309(6) 0.18127(6) 0.06187(3) 1.000 0.0339(5)
W4 W Uiso 0.47777(6) 0.42290(5) 0.11695(3) 1.000 0.0328(5)
W5 W Uiso 0.40481(6) 0.33035(6) 0.16619(3) 1.000 0.0332(5)
W6 W Uiso 0.56728(6) 0.35116(6) 0.16713(3) 1.000 0.0312(5)
O1 O Uiso 0.7535(8) 0.2888(8) 0.1169(4) 1.000 0.025(6)
O2 O Uiso 0.5688(8) 0.3607(8) 0.0937(4) 1.000 0.027(6)
O3 O Uiso 0.4894(8) 0.3194(8) 0.1343(4) 1.000 0.039(8)
O4 O Uiso 0.6000(10) 0.4010(10) 0.0353(5) 1.000 0.057(9)
O5 O Uiso 0.6404(9) 0.1340(10) 0.0370(5) 1.000 0.057(9)
O6 O Uiso 0.4640(10) 0.5059(9) 0.1098(5) 1.000 0.067(10)
O7 O Uiso 0.6161(9) 0.3910(10) 0.1922(4) 1.000 0.055(9)
O8 O Uiso 0.3482(8) 0.3509(9) 0.1918(4) 1.000 0.046(8)
O9 O Uiso 0.4840(9) 0.3543(8) 0.1862(4) 1.000 0.034(8)
O10 O Uiso 0.6616(9) 0.3413(8) 0.0814(4) 1.000 0.034(8)
O11 O Uiso 0.6818(8) 0.2107(8) 0.0813(3) 1.000 0.028(6)
O12 O Uiso 0.5829(8) 0.1176(9) 0.0901(4) 1.000 0.036(8)
O13 O Uiso 0.5432(8) 0.4005(8) 0.0903(4) 1.000 0.028(6)
O14 O Uiso 0.4119(9) 0.4125(8) 0.1460(4) 1.000 0.038(8)
O15 O Uiso 0.5432(9) 0.4300(9) 0.1454(5) 1.000 0.046(9)
O16 O Uiso 0.6314(7) 0.3348(8) 0.1373(4) 1.000 0.030(8)
O17 O Uiso 0.6482(8) 0.2068(8) 0.1372(4) 1.000 0.036(8)
O18 O Uiso 0.4246(7) 0.2397(9) 0.1763(4) 1.000 0.037(8)
O19 O Uiso 0.6067(9) 0.2640(8) 0.0408(4) 1.000 0.039(8)
O20 O Uiso 0.4884(8) 0.3251(9) 0.0518(4) 1.000 0.033(6)
N1 N Uiso 0.50000 0.75000 0.0389(7) 1.000 0.049(9)
C1 C Uiso 0.510(2) 0.689(2) 0.0184(6) 1.000 0.046(8)
C2 C Uiso 0.529(2) 0.628(2) 0.0353(8) 1.000 0.076(11)
C3 C Uiso 0.532(2) 0.572(2) 0.0128(7) 1.000 0.0669(10)
C4 C Uiso 0.440(2) 0.738(2) 0.0595(6) 1.000 0.049(9)
C5 C Uiso 0.374(2) 0.733(2) 0.0411(7) 1.000 0.052(9)
C6 C Uiso 0.322(2) 0.730(2) 0.0662(7) 1.000 0.072(10)
N2 N Uiso 0.2410(10) 0.4890(10) 0.1066(5) 1.000 0.046(6)
C7 C Uiso 0.174(2) 0.496(2) 0.0908(6) 1.000 0.039(8)
C8 C Uiso 0.166(2) 0.445(2) 0.0678(7) 1.000 0.053(9)
C9 C Uiso 0.097(3) 0.457(3) 0.0540(10) 1.000 0.101(13)
C10 C Uiso 0.2410(10) 0.4220(10) 0.1220(6) 1.000 0.034(6)
C11 C Uiso 0.186(2) 0.415(2) 0.1454(7) 1.000 0.061(10)
C12 C Uiso 0.195(2) 0.344(2) 0.1591(7) 1.000 0.063(10)
C13 C Uiso 0.241(2) 0.547(2) 0.1282(8) 1.000 0.063(9)
C14 C Uiso 0.308(2) 0.547(2) 0.1464(8) 1.000 0.089(13)
C15 C Uiso 0.299(2) 0.612(2) 0.1639(9) 1.000 0.101(13)
C16 C Uiso 0.302(2) 0.488(2) 0.0883(7) 1.000 0.060(10)
C17 C Uiso 0.305(2) 0.546(2) 0.0682(7) 1.000 0.068(10)
C18 C Uiso 0.372(3) 0.535(3) 0.0490(10) 1.000 0.114(13)
N3 N Uiso 0.174(2) 0.217(2) 0.0232(6) 1.000 0.068(8)
C19 C Uiso 0.114(3) 0.192(3) 0.0050(10) 1.000 0.114(13)
C20 C Uiso 0.086(3) 0.145(3) 0.015(2) 1.000 0.17(3)
C22 C Uiso 0.222(3) 0.165(3) 0.0320(10) 1.000 0.114(13)
C23 C Uiso 0.250(3) 0.126(3) 0.0080(10) 1.000 0.101(13)
C24 C Uiso 0.249(3) 0.049(3) 0.0180(10) 1.000 0.127(13)
C25 C Uiso 0.154(4) 0.253(3) 0.053(2) 1.000 0.17(3)
C26 C Uiso 0.107(4) 0.236(3) 0.071(2) 1.000 0.17(3)
C27 C Uiso 0.098(2) 0.280(2) 0.0949(9) 1.000 0.101(13)
C28 C Uiso 0.223(3) 0.263(3) 0.0050(10) 1.000 0.114(13)
C29 C Uiso 0.196(3) 0.327(3) -0.0010(10) 1.000 0.14(3)
C30 C Uiso 0.240(3) 0.360(3) -0.0230(10) 1.000 0.114(13)
OW O Uiso 0.4790(10) 0.6500(10) 0.1179(5) 1.000 0.070(6)
C21 C Uiso 0.011(2) 0.128(2) -0.0046(9) 1.000 0.089(13)

loop_
_atom_type_symbol
_atom_type_description
_atom_type_scat_dispersion_real
_atom_type_scat_dispersion_imag
_atom_type_scat_source
C C 0.0033 0.0016 ' International Tables Vol C Tables 4.2.6.8 and 6.1.1.4'
N N 0.0061 0.0033 ' International Tables Vol C Tables 4.2.6.8 and 6.1.1.4'
O O 0.0106 0.0060 ' International Tables Vol C Tables 4.2.6.8 and 6.1.1.4'
W W -0.8490 6.8722 ' International Tables Vol C Tables 4.2.6.8 and 6.1.1.4'

loop_
_geom_angle_atom_site_label_1
_geom_angle_atom_site_label_2
_geom_angle_atom_site_label_3
_geom_angle
_geom_angle_site_symmetry_1
_geom_angle_site_symmetry_3
_geom_angle_publ_flag
O1 W1 O10 97.1(8) . . yes
O1 W1 O11 96.8(8) . . yes
O1 W1 O16 102.7(7) . . yes
O1 W1 O17 104.0(8) . . yes
O10 W1 O11 88.0(7) . . yes
O10 W1 O16 89.9(7) . . yes
O10 W1 O17 158.9(7) . . yes
O11 W1 O16 160.5(7) . . yes
O11 W1 O17 89.0(7) . . yes
O16 W1 O17 86.1(7) . . yes
O2 W2 O4 123.4(9) . . yes
O2 W2 O10 67.7(8) . . yes
O2 W2 O13 29.8(8) . . yes
O2 W2 O19 132.4(8) . . yes
O2 W2 O20 97.7(8) . . yes
O4 W2 O10 98.1(9) . . yes
O4 W2 O13 100.7(9) . . yes
O4 W2 O19 99.3(9) . . yes
O4 W2 O20 103.4(9) . . yes
O10 W2 O13 88.1(7) . . yes
O10 W2 O19 88.0(7) . . yes
O10 W2 O20 158.4(8) . . yes
O13 W2 O19 160.0(7) . . yes
O13 W2 O20 85.4(7) . . yes
O19 W2 O20 91.1(8) . . yes
O5 W3 O11 97.6(8) . . yes
O5 W3 O12 101.2(9) . . yes
O5 W3 O19 96.9(9) . . yes
O5 W3 O20 103.0(9) . 11_655 yes
O11 W3 O12 93.4(7) . . yes
O11 W3 O19 86.7(7) . . yes
O11 W3 O20 159.3(7) . 11_655 yes
O12 W3 O19 161.7(8) . . yes
O12 W3 O20 85.3(7) . 11_655 yes
O19 W3 O20 88.2(8) . 11_655 yes
O3 W4 O6 169.6(9) . . yes
O3 W4 O13 86.7(7) . . yes
O3 W4 O14 73.4(7) . . yes
O3 W4 O15 75.1(7) . . yes
O3 W4 O12 84.7(7) . 11_655 yes
O6 W4 O13 102.6(9) . . yes
O6 W4 O14 97.6(9) . . yes
O6 W4 O15 100.1(9) . . yes
O6 W4 O12 100.5(9) . 11_655 yes
O13 W4 O14 159.6(7) . . yes
O13 W4 O15 89.6(8) . . yes
O12 W4 O13 85.0(7) 11_655 . yes
O14 W4 O15 89.7(8) . . yes
O12 W4 O14 88.5(8) 11_655 . yes
O12 W4 O15 159.4(8) 11_655 . yes
O3 W5 O8 170.1(7) . . yes
O3 W5 O9 73.6(7) . . yes
O3 W5 O14 72.9(7) . . yes
O3 W5 O18 85.0(6) . . yes
O3 W5 O17 85.2(7) . 11_655 yes
O8 W5 O9 98.9(8) . . yes
O8 W5 O14 100.7(8) . . yes
O8 W5 O18 101.4(8) . . yes
O8 W5 O17 102.8(8) . 11_655 yes
O9 W5 O14 87.7(7) . . yes
O9 W5 O18 87.0(7) . . yes
O9 W5 O17 158.0(7) . 11_655 yes
O14 W5 O18 157.9(7) . . yes
O14 W5 O17 91.9(8) . 11_655 yes
O17 W5 O18 85.2(7) 11_655 . yes
O3 W6 O7 167.4(8) . . yes
O3 W6 O9 73.6(7) . . yes
O3 W6 O15 73.0(7) . . yes
O3 W6 O16 85.9(7) . . yes
O3 W6 O18 86.6(7) . 11_655 yes
O7 W6 O9 99.8(8) . . yes
O7 W6 O15 96.6(9) . . yes
O7 W6 O16 100.8(8) . . yes
O7 W6 O18 104.4(8) . 11_655 yes
O9 W6 O15 89.8(8) . . yes
O9 W6 O16 159.3(7) . . yes
O9 W6 O18 90.2(7) . 11_655 yes
O15 W6 O16 86.0(8) . . yes
O15 W6 O18 158.7(8) . 11_655 yes
O16 W6 O18 86.6(7) . 11_655 yes
W2 O2 O13 94.8(17) . . yes
W4 O3 W5 93.9(6) . . yes
W4 O3 W6 93.1(6) . . yes
W5 O3 W6 92.8(7) . . yes
W5 O9 W6 120.0(10) . . yes
W1 O10 W2 118.1(9) . . yes
W1 O11 W3 117.7(8) . . yes
W3 O12 W4 151.4(10) . 11_655 yes
W2 O13 W4 151.5(10) . . yes
W2 O13 O2 55.4(14) . . yes
W4 O13 O2 117.9(18) . . yes
W4 O14 W5 119.8(9) . . yes
W4 O15 W6 118.8(9) . . yes
W1 O16 W6 150.1(9) . . yes
W1 O17 W5 152.9(9) . 11_655 yes
W5 O18 W6 151.8(11) . 11_655 yes
W2 O19 W3 117.5(9) . . yes
W2 O20 W3 152.4(11) . 11_655 yes
C1 N1 C4 111(2) . . yes
C1 N1 C1 105(3) . 11_665 yes
C1 N1 C4 113(2) . 11_665 yes
C1 N1 C4 113(2) 11_665 . yes
C4 N1 C4 104(3) . 11_665 yes
C1 N1 C4 111(2) 11_665 11_665 yes
C10 N2 C13 111(2) . . yes
C10 N2 C16 105(2) . . yes
C13 N2 C16 113(2) . . yes
C7 N2 C16 117(2) . . yes
C7 N2 C10 108(2) . . yes
C7 N2 C13 104(2) . . yes
C19 N3 C22 115(4) . . yes
C22 N3 C25 104(4) . . yes
C22 N3 C28 99(4) . . yes
C25 N3 C28 111(4) . . yes
C19 N3 C28 112(3) . . yes
C19 N3 C25 115(4) . . yes
N1 C1 C2 111(2) . . yes
C1 C2 C3 105(3) . . no
N1 C4 C5 109(2) . . yes
C4 C5 C6 99(3) . . no
N2 C7 C8 112(3) . . yes
C7 C8 C9 107(4) . . no
N2 C10 C11 114(2) . . yes
C10 C11 C12 107(3) . . no
N2 C13 C14 110(3) . . yes
C13 C14 C15 100(3) . . no
N2 C16 C17 112(3) . . yes
C16 C17 C18 106(3) . . no
N3 C19 C20 114(5) . . yes
N3 C22 C23 115(4) . . yes
C22 C23 C24 107(4) . . no
N3 C25 C26 128(6) . . yes
C25 C26 C27 115(6) . . no
N3 C28 C29 113(5) . . yes
C28 C29 C30 108(5) . . no

loop_
_geom_bond_atom_site_label_1
_geom_bond_atom_site_label_2
_geom_bond_distance
_geom_bond_site_symmetry_2
_geom_bond_publ_flag
W1 O1 1.697(16) . yes
W1 O10 1.918(18) . yes
W1 O11 1.932(15) . yes
W1 O16 1.897(17) . yes
W1 O17 1.932(17) . yes
W2 O2 1.609(19) . yes
W2 O4 1.71(2) . yes
W2 O10 1.951(18) . yes
W2 O13 1.948(18) . yes
W2 O19 1.941(17) . yes
W2 O20 1.902(16) . yes
W3 O5 1.69(2) . yes
W3 O11 1.929(16) . yes
W3 O12 1.892(18) . yes
W3 O19 1.946(17) . yes
W3 O20 1.915(16) 11_655 yes
W4 O3 2.260(17) . yes
W4 O6 1.736(19) . yes
W4 O13 1.876(17) . yes
W4 O14 1.917(19) . yes
W4 O15 1.89(2) . yes
W4 O12 1.940(18) 11_655 yes
W5 O3 2.284(17) . yes
W5 O8 1.711(18) . yes
W5 O9 1.919(18) . yes
W5 O14 1.919(17) . yes
W5 O18 1.937(18) . yes
W5 O17 1.888(18) 11_655 yes
W6 O3 2.295(17) . yes
W6 O7 1.734(19) . yes
W6 O9 1.909(18) . yes
W6 O15 1.96(2) . yes
W6 O16 1.936(17) . yes
W6 O18 1.896(18) 11_655 yes
O2 O13 0.97(2) . yes
N1 C1 1.58(4) . yes
N1 C4 1.57(4) . yes
N1 C1 1.58(4) 11_665 yes
N1 C4 1.57(4) 11_665 yes
N2 C16 1.50(4) . yes
N2 C7 1.55(4) . yes
N2 C10 1.54(3) . yes
N2 C13 1.55(5) . yes
N3 C19 1.57(7) . yes
N3 C22 1.49(7) . yes
N3 C25 1.63(9) . yes
N3 C28 1.61(7) . yes
C1 C2 1.52(5) . no
C2 C3 1.55(5) . no
C4 C5 1.59(5) . no
C5 C6 1.58(5) . no
C7 C8 1.50(5) . no
C8 C9 1.56(7) . no
C10 C11 1.57(4) . no
C11 C12 1.59(6) . no
C13 C14 1.60(6) . no
C14 C15 1.56(6) . no
C16 C17 1.51(5) . no
C17 C18 1.64(7) . no
C19 C20 1.20(9) . no
C22 C23 1.49(8) . no
C23 C24 1.63(8) . no
C25 C26 1.32(12) . no
C26 C27 1.44(9) . no
C28 C29 1.43(9) . no
C29 C30 1.52(8) . no

loop_
_geom_torsion_atom_site_label_1
_geom_torsion_atom_site_label_2
_geom_torsion_atom_site_label_3
_geom_torsion_atom_site_label_4
_geom_torsion
_geom_torsion_site_symmetry_1
_geom_torsion_site_symmetry_3
_geom_torsion_site_symmetry_4
_geom_torsion_publ_flag
O1 W1 O10 W2 170.9(10) . . . no
O11 W1 O10 W2 74.3(10) . . . no
O16 W1 O10 W2 -86.3(10) . . . no
O17 W1 O10 W2 -8(3) . . . no
O1 W1 O11 W3 -173.7(9) . . . no
O10 W1 O11 W3 -76.9(9) . . . no
O17 W1 O11 W3 82.3(9) . . . no
O1 W1 O16 W6 -130.8(19) . . . no
O10 W1 O16 W6 132.0(19) . . . no
O17 W1 O16 W6 -27.3(19) . . . no
O1 W1 O17 W5 129(2) . . 11_655 no
O10 W1 O17 W5 -52(4) . . 11_655 no
O11 W1 O17 W5 -134(2) . . 11_655 no
O16 W1 O17 W5 27(2) . . 11_655 no
O4 W2 O2 O13 45.2(18) . . . no
O10 W2 O2 O13 130.2(16) . . . no
O19 W2 O2 O13 -165.1(13) . . . no
O20 W2 O2 O13 -66.5(15) . . . no
O2 W2 O10 W1 63.9(10) . . . no
O4 W2 O10 W1 -173.2(11) . . . no
O13 W2 O10 W1 86.3(10) . . . no
O19 W2 O10 W1 -74.1(10) . . . no
O20 W2 O10 W1 14(3) . . . no
O2 W2 O13 W4 -85(2) . . . no
O4 W2 O13 W4 132(2) . . . no
O4 W2 O13 O2 -142.9(16) . . . no
O10 W2 O13 W4 -130(2) . . . no
O10 W2 O13 O2 -45.0(15) . . . no
O20 W2 O13 W4 29(2) . . . no
O20 W2 O13 O2 114.3(15) . . . no
O2 W2 O19 W3 18.3(16) . . . no
O4 W2 O19 W3 173.1(11) . . . no
O10 W2 O19 W3 75.2(10) . . . no
O20 W2 O19 W3 -83.2(10) . . . no
O2 W2 O20 W3 2(2) . . 11_655 no
O4 W2 O20 W3 -125(2) . . 11_655 no
O10 W2 O20 W3 48(4) . . 11_655 no
O13 W2 O20 W3 -25(2) . . 11_655 no
O19 W2 O20 W3 135(2) . . 11_655 no
O5 W3 O11 W1 173.7(10) . . . no
O12 W3 O11 W1 -84.6(9) . . . no
O19 W3 O11 W1 77.1(9) . . . no
O20 W3 O11 W1 1(2) 11_655 . . no
O5 W3 O12 W4 -133(2) . . 11_655 no
O11 W3 O12 W4 128(2) . . 11_655 no
O20 W3 O12 W4 -31(2) 11_655 . 11_655 no
O5 W3 O19 W2 -173.6(11) . . . no
O11 W3 O19 W2 -76.3(10) . . . no
O20 W3 O19 W2 83.6(10) 11_655 . . no
O5 W3 O20 W2 126(2) . 11_655 11_655 no
O11 W3 O20 W2 -61(3) . 11_655 11_655 no
O12 W3 O20 W2 26(2) . 11_655 11_655 no
O19 W3 O20 W2 -137(2) . 11_655 11_655 no
O13 W4 O3 W5 -175.1(7) . . . no
O13 W4 O3 W6 91.9(7) . . . no
O14 W4 O3 W5 0.2(7) . . . no
O14 W4 O3 W6 -92.8(8) . . . no
O15 W4 O3 W5 94.4(8) . . . no
O15 W4 O3 W6 1.4(7) . . . no
O12 W4 O3 W5 -89.9(7) 11_655 . . no
O12 W4 O3 W6 177.1(7) 11_655 . . no
O3 W4 O13 W2 54(2) . . . no
O3 W4 O13 O2 -13.8(18) . . . no
O6 W4 O13 W2 -130(2) . . . no
O6 W4 O13 O2 161.6(19) . . . no
O14 W4 O13 W2 41(4) . . . no
O14 W4 O13 O2 -27(3) . . . no
O15 W4 O13 W2 129(2) . . . no
O15 W4 O13 O2 61.3(19) . . . no
O12 W4 O13 W2 -31(2) 11_655 . . no
O12 W4 O13 O2 -98.8(19) 11_655 . . no
O3 W4 O14 W5 -0.3(9) . . . no
O6 W4 O14 W5 -175.0(11) . . . no
O13 W4 O14 W5 13(3) . . . no
O15 W4 O14 W5 -74.8(11) . . . no
O12 W4 O14 W5 84.7(11) 11_655 . . no
O3 W4 O15 W6 -1.8(10) . . . no
O6 W4 O15 W6 168.8(12) . . . no
O13 W4 O15 W6 -88.5(12) . . . no
O14 W4 O15 W6 71.1(11) . . . no
O12 W4 O15 W6 -14(3) 11_655 . . no
O3 W4 O12 W3 -55(2) . 11_655 11_655 no
O6 W4 O12 W3 135(2) . 11_655 11_655 no
O13 W4 O12 W3 33(2) . 11_655 11_655 no
O14 W4 O12 W3 -128(2) . 11_655 11_655 no
O15 W4 O12 W3 -43(4) . 11_655 11_655 no
O9 W5 O3 W4 -92.9(7) . . . no
O9 W5 O3 W6 0.4(6) . . . no
O14 W5 O3 W4 -0.2(7) . . . no
O14 W5 O3 W6 93.1(7) . . . no
O18 W5 O3 W4 178.9(7) . . . no
O18 W5 O3 W6 -87.9(7) . . . no
O17 W5 O3 W4 93.3(7) 11_655 . . no
O17 W5 O3 W6 -173.5(7) 11_655 . . no
O3 W5 O9 W6 -0.5(8) . . . no
O8 W5 O9 W6 -173.8(10) . . . no
O14 W5 O9 W6 -73.3(10) . . . no
O18 W5 O9 W6 85.2(10) . . . no
O17 W5 O9 W6 16(3) 11_655 . . no
O3 W5 O14 W4 0.3(9) . . . no
O8 W5 O14 W4 172.5(10) . . . no
O9 W5 O14 W4 73.8(11) . . . no
O18 W5 O14 W4 -2(3) . . . no
O17 W5 O14 W4 -84.1(11) 11_655 . . no
O3 W5 O18 W6 -60.6(18) . . 11_655 no
O8 W5 O18 W6 127.1(18) . . 11_655 no
O9 W5 O18 W6 -134.4(18) . . 11_655 no
O14 W5 O18 W6 -58(3) . . 11_655 no
O17 W5 O18 W6 25.0(18) 11_655 . 11_655 no
O3 W5 O17 W1 60(2) . 11_655 11_655 no
O8 W5 O17 W1 -126(2) . 11_655 11_655 no
O9 W5 O17 W1 44(4) . 11_655 11_655 no
O14 W5 O17 W1 132(2) . 11_655 11_655 no
O18 W5 O17 W1 -26(2) . 11_655 11_655 no
O9 W6 O3 W4 93.6(7) . . . no
O9 W6 O3 W5 -0.4(6) . . . no
O15 W6 O3 W4 -1.3(7) . . . no
O15 W6 O3 W5 -95.4(8) . . . no
O16 W6 O3 W4 -88.4(7) . . . no
O16 W6 O3 W5 177.6(7) . . . no
O18 W6 O3 W4 -175.2(7) 11_655 . . no
O18 W6 O3 W5 90.8(7) 11_655 . . no
O3 W6 O9 W5 0.5(8) . . . no
O7 W6 O9 W5 169.6(10) . . . no
O15 W6 O9 W5 72.9(10) . . . no
O16 W6 O9 W5 -5(3) . . . no
O18 W6 O9 W5 -85.8(10) 11_655 . . no
O3 W6 O15 W4 1.8(10) . . . no
O7 W6 O15 W4 -170.9(12) . . . no
O9 W6 O15 W4 -71.0(12) . . . no
O16 W6 O15 W4 88.7(12) . . . no
O18 W6 O15 W4 19(3) 11_655 . . no
O3 W6 O16 W1 -59.3(19) . . . no
O7 W6 O16 W1 131.5(19) . . . no
O9 W6 O16 W1 -54(3) . . . no
O15 W6 O16 W1 -133(2) . . . no
O18 W6 O16 W1 27.5(19) 11_655 . . no
O3 W6 O18 W5 60.2(18) . 11_655 11_655 no
O7 W6 O18 W5 -126.1(18) . 11_655 11_655 no
O9 W6 O18 W5 133.7(18) . 11_655 11_655 no
O15 W6 O18 W5 44(3) . 11_655 11_655 no
O16 W6 O18 W5 -25.9(18) . 11_655 11_655 no
W2 O2 O13 W4 147.5(11) . . . no
C4 N1 C1 C2 -65(3) . . . no
C1 N1 C1 C2 173(3) 11_665 . . no
C4 N1 C1 C2 52(4) 11_665 . . no
C1 N1 C4 C5 -64(3) . . . no
C1 N1 C4 C5 54(3) 11_665 . . no
C4 N1 C4 C5 174(3) 11_665 . . no
C16 N2 C10 C11 173(2) . . . no
C7 N2 C13 C14 -180(3) . . . no
C10 N2 C7 C8 -64(3) . . . no
C13 N2 C7 C8 178(3) . . . no
C16 N2 C7 C8 53(4) . . . no
C7 N2 C10 C11 -62(3) . . . no
C13 N2 C10 C11 51(3) . . . no
C16 N2 C13 C14 -53(4) . . . no
C7 N2 C16 C17 53(4) . . . no
C10 N2 C13 C14 65(3) . . . no
C13 N2 C16 C17 -68(3) . . . no
C10 N2 C16 C17 172(3) . . . no
C25 N3 C22 C23 -178(5) . . . no
C25 N3 C28 C29 -57(6) . . . no
C19 N3 C22 C23 56(6) . . . no
C22 N3 C19 C20 50(7) . . . no
C28 N3 C22 C23 -64(5) . . . no
C19 N3 C25 C26 40(9) . . . no
C22 N3 C28 C29 -166(4) . . . no
C25 N3 C19 C20 -71(7) . . . no
C28 N3 C19 C20 162(6) . . . no
C19 N3 C28 C29 72(5) . . . no
C22 N3 C25 C26 -87(8) . . . no
C28 N3 C25 C26 168(7) . . . no
N1 C1 C2 C3 176(3) . . . no
N1 C4 C5 C6 -174(3) . . . no
N2 C7 C8 C9 179(3) . . . no
N2 C10 C11 C12 -179(2) . . . no
N2 C13 C14 C15 175(3) . . . no
N2 C16 C17 C18 -177(3) . . . no
N3 C22 C23 C24 -136(5) . . . no
N3 C25 C26 C27 -176(6) . . . no
N3 C28 C29 C30 -169(4) . . . no
